data_7248023
loop_
_publ_author_name
'Kim, Gyeongmin'
'Han, Jihun'
'Kim, Dongwon'
'Jung, Ok-Sang'

_publ_section_title
;
 Construction and catalytic effects of solvent- and metal(ii)-dependent
 products: the process of transformation of 0D structures into 3D
 structures
;
_journal_issue 7
_journal_name_full CrystEngComm
_journal_page_first 918
_journal_page_last 925
_journal_paper_doi 10.1039/D3CE01298K
_journal_volume 26
_journal_year 2024
_chemical_formula_sum 'C74 H84 N14 Ni3 O31'
_chemical_formula_weight 1841.68
_space_group_crystal_system trigonal
_space_group_IT_number 147
_space_group_name_Hall '-P 3'
_space_group_name_H-M_alt 'P -3'
_atom_sites_solution_hydrogens geom
_atom_sites_solution_primary direct
_audit_creation_method SHELXL-2018/3
_audit_update_record
;
2024-01-09 deposited with the CCDC.	2024-01-15 downloaded from the CCDC.
;
_cell_angle_alpha 90
_cell_angle_beta 90
_cell_angle_gamma 120
_cell_formula_units_Z 2
_cell_length_a 14.608(2)
_cell_length_b 14.608(2)
_cell_length_c 24.244(5)
_cell_measurement_reflns_used 76380
_cell_measurement_temperature 153(2)
_cell_measurement_theta_max 33.749
_cell_measurement_theta_min 0.401
_cell_volume 4480.4(13)
_computing_cell_refinement 'HKL3000sm (Otwinowski & Minor, 1997)'
_computing_data_collection 'PAL BL2D-SMDC Program (Shin et. al, 2016)'
_computing_data_reduction 'HKL3000sm (Otwinowski & Minor, 1997)'
_computing_molecular_graphics 'Bruker SHELXTL'
_computing_publication_material 'Bruker SHELXTL'
_computing_structure_refinement SHELXL
_computing_structure_solution SHELXS
_diffrn_ambient_temperature 153(2)
_diffrn_measured_fraction_theta_full 0.995
_diffrn_measured_fraction_theta_max 0.995
_diffrn_measurement_device_type 'Rayonix MX225HS CCD area detector'
_diffrn_measurement_method 'omega scan'
_diffrn_radiation_type synchrotron
_diffrn_radiation_wavelength 0.700
_diffrn_reflns_av_R_equivalents 0.1116
_diffrn_reflns_av_unetI/netI 0.0631
_diffrn_reflns_Laue_measured_fraction_full 0.995
_diffrn_reflns_Laue_measured_fraction_max 0.995
_diffrn_reflns_limit_h_max 17
_diffrn_reflns_limit_h_min -17
_diffrn_reflns_limit_k_max 17
_diffrn_reflns_limit_k_min -17
_diffrn_reflns_limit_l_max 29
_diffrn_reflns_limit_l_min -29
_diffrn_reflns_number 29637
_diffrn_reflns_point_group_measured_fraction_full 0.995
_diffrn_reflns_point_group_measured_fraction_max 0.995
_diffrn_reflns_theta_full 24.835
_diffrn_reflns_theta_max 24.996
_diffrn_reflns_theta_min 1.585
_diffrn_source 'PLSII 2D bending magnet'
_exptl_absorpt_coefficient_mu 0.679
_exptl_absorpt_correction_T_max 1.000
_exptl_absorpt_correction_T_min 0.841
_exptl_absorpt_correction_type empirical
_exptl_absorpt_process_details 'HKL3000sm Scalepack(Otwinowski et.al,2003)'
_exptl_crystal_colour colorless
_exptl_crystal_density_diffrn 1.365
_exptl_crystal_description block
_exptl_crystal_F_000 1916
_exptl_crystal_size_max 0.030
_exptl_crystal_size_mid 0.025
_exptl_crystal_size_min 0.010
_refine_diff_density_max 1.253
_refine_diff_density_min -0.932
_refine_diff_density_rms 0.163
_refine_ls_extinction_method none
_refine_ls_goodness_of_fit_ref 1.389
_refine_ls_hydrogen_treatment constr
_refine_ls_matrix_type full
_refine_ls_number_parameters 294
_refine_ls_number_reflns 5514
_refine_ls_number_restraints 312
_refine_ls_restrained_S_all 1.411
_refine_ls_R_factor_all 0.1829
_refine_ls_R_factor_gt 0.1458
_refine_ls_shift/su_max 0.001
_refine_ls_shift/su_mean 0.000
_refine_ls_structure_factor_coef Fsqd
_refine_ls_weighting_details 'w=1/[\s^2^(Fo^2^)+(0.2000P)^2^] where P=(Fo^2^+2Fc^2^)/3'
_refine_ls_weighting_scheme calc
_refine_ls_wR_factor_gt 0.3727
_refine_ls_wR_factor_ref 0.4034
_reflns_Friedel_coverage 0.000
_reflns_number_gt 3073
_reflns_number_total 5514
_reflns_threshold_expression 'I > 2\s(I)'
_cod_data_source_file d3ce01298k2.cif
_cod_data_source_block Ni_cage_sq
_cod_depositor_comments 'Adding full bibliography for 7248022--7248026.cif.'
_cod_original_cell_volume 4480.1(16)
_cod_database_code 7248023
_shelx_shelxl_version_number 2018/3
_shelx_space_group_comment
; 
The symmetry employed for this shelxl refinement is uniquely defined 
by the following loop, which should always be used as a source of 
symmetry information in preference to the above space-group names. 
They are only intended as comments. 
;
_shelx_estimated_absorpt_t_min 0.980
_shelx_estimated_absorpt_t_max 0.993

loop_
_space_group_symop_operation_xyz
'x, y, z'
'-y, x-y, z'
'-x+y, -x, z'
'-x, -y, -z'
'y, -x+y, -z'
'x-y, x, -z'

loop_
_atom_site_label
_atom_site_type_symbol
_atom_site_fract_x
_atom_site_fract_y
_atom_site_fract_z
_atom_site_U_iso_or_equiv
_atom_site_adp_type
_atom_site_occupancy
_atom_site_site_symmetry_order
_atom_site_calc_flag
_atom_site_refinement_flags_posn
_atom_site_refinement_flags_adp
_atom_site_refinement_flags_occupancy
_atom_site_disorder_assembly
_atom_site_disorder_group
Ni1 Ni 0.57868(14) 0.09949(12) 0.25055(6) 0.0965(6) Uani 1 1 d . U . . .
O1 O 0.6192(7) 0.1461(7) 0.5386(3) 0.0908(18) Uani 1 1 d . U . . .
O2 O 0.5367(7) 0.1505(8) -0.0367(3) 0.102(2) Uani 1 1 d . U . . .
O3 O 0.6841(7) 0.2575(6) 0.2491(3) 0.0902(18) Uani 1 1 d . U . . .
O4 O 0.4751(10) -0.0622(8) 0.2536(4) 0.134(3) Uani 1 1 d . U . . .
O5 O 0.4530(7) 0.1196(8) 0.2704(3) 0.110(2) Uani 1 1 d . U . . .
O7 O 0.7111(12) 0.0793(12) 0.2296(5) 0.160(4) Uani 1 1 d D U . . .
O8 O 0.759(2) 0.030(3) 0.1559(6) 0.315(11) Uani 1 1 d D U . . .
N2 N 0.666667 0.333333 0.6029(6) 0.082(3) Uani 1 3 d S TU P . .
N3 N 0.5422(8) 0.1019(8) 0.1664(4) 0.093(2) Uani 1 1 d . U . . .
N4 N 0.666667 0.333333 -0.1053(7) 0.100(4) Uani 1 3 d S TU P . .
C1 C 0.6432(6) 0.0332(5) 0.35757(17) 0.103(3) Uani 1 1 d G U . . .
H1 H 0.657363 -0.009567 0.333480 0.124 Uiso 1 1 calc R U . . .
N1 N 0.6139(6) 0.1030(5) 0.33609(18) 0.103(2) Uani 1 1 d G U . . .
C2 C 0.5932(6) 0.1655(5) 0.3713(2) 0.100(3) Uani 1 1 d G U . . .
H2 H 0.573107 0.213220 0.356658 0.120 Uiso 1 1 calc R U . . .
C3 C 0.6019(6) 0.1583(5) 0.4281(2) 0.091(2) Uani 1 1 d G U . . .
H3 H 0.587778 0.201043 0.452151 0.109 Uiso 1 1 calc R U . . .
C4 C 0.6313(4) 0.0885(4) 0.44954(17) 0.086(2) Uani 1 1 d G U . . .
C5 C 0.6520(4) 0.0260(4) 0.41430(18) 0.094(2) Uani 1 1 d G U . . .
C6 C 0.6813(6) -0.0438(5) 0.4358(2) 0.101(3) Uani 1 1 d G U . . .
H6 H 0.695460 -0.086587 0.411682 0.121 Uiso 1 1 calc R U . . .
C7 C 0.6901(7) -0.0511(5) 0.4925(3) 0.104(3) Uani 1 1 d G U . . .
H7 H 0.710132 -0.098768 0.507175 0.125 Uiso 1 1 calc R U . . .
C8 C 0.6694(6) 0.0115(6) 0.52774(19) 0.098(2) Uani 1 1 d G U . . .
H8 H 0.675342 0.006535 0.566511 0.118 Uiso 1 1 calc R U . . .
C9 C 0.6400(6) 0.0813(5) 0.50627(17) 0.092(2) Uani 1 1 d G U . . .
N5 N 0.666667 0.333333 0.2493(6) 0.081(3) Uani 1 3 d S TU P . .
N6 N 0.7745(16) 0.061(2) 0.2049(6) 0.215(5) Uani 1 1 d D U . . .
C10 C 0.6349(10) 0.1470(10) 0.5967(4) 0.088(2) Uani 1 1 d . U . . .
H10A H 0.709224 0.167759 0.604896 0.106 Uiso 1 1 calc R U . . .
H10B H 0.588209 0.075981 0.612436 0.106 Uiso 1 1 calc R U . . .
C11 C 0.6083(10) 0.2270(9) 0.6209(4) 0.088(2) Uani 1 1 d . U . . .
H11A H 0.532731 0.201361 0.613369 0.105 Uiso 1 1 calc R U . . .
H11B H 0.616357 0.226651 0.661440 0.105 Uiso 1 1 calc R U . . .
C12 C 0.4467(11) 0.0478(11) 0.1500(5) 0.103(3) Uani 1 1 d . U . . .
H12 H 0.395020 0.007458 0.177078 0.124 Uiso 1 1 calc R U . . .
C13 C 0.4094(11) 0.0419(10) 0.0935(5) 0.093(2) Uani 1 1 d . U . . .
C14 C 0.3054(11) -0.0215(12) 0.0784(5) 0.106(3) Uani 1 1 d . U . . .
H14 H 0.254302 -0.063100 0.105455 0.127 Uiso 1 1 calc R U . . .
C15 C 0.2749(12) -0.0249(12) 0.0247(5) 0.104(3) Uani 1 1 d . U . . .
H15 H 0.202927 -0.067483 0.014286 0.125 Uiso 1 1 calc R U . . .
C16 C 0.3532(12) 0.0365(11) -0.0151(5) 0.100(3) Uani 1 1 d . U . . .
H16 H 0.333027 0.035326 -0.052461 0.120 Uiso 1 1 calc R U . . .
C17 C 0.4583(11) 0.0979(11) -0.0004(5) 0.094(2) Uani 1 1 d . U . . .
C18 C 0.4927(10) 0.1034(9) 0.0541(5) 0.091(2) Uani 1 1 d . U . . .
C19 C 0.5906(10) 0.1597(10) 0.0736(4) 0.090(2) Uani 1 1 d . U . . .
H19 H 0.644726 0.202845 0.048273 0.108 Uiso 1 1 calc R U . . .
C20 C 0.6201(10) 0.1605(10) 0.1287(5) 0.097(3) Uani 1 1 d . U . . .
H20 H 0.692057 0.200472 0.139644 0.117 Uiso 1 1 calc R U . . .
C21 C 0.5105(11) 0.1572(11) -0.0934(5) 0.100(3) Uani 1 1 d . U . . .
H21A H 0.464864 0.189347 -0.095497 0.121 Uiso 1 1 calc R U . . .
H21B H 0.472015 0.085787 -0.110001 0.121 Uiso 1 1 calc R U . . .
C22 C 0.6103(11) 0.2233(11) -0.1234(5) 0.102(3) Uani 1 1 d . U . . .
H22A H 0.656896 0.192784 -0.118426 0.122 Uiso 1 1 calc R U . . .
H22B H 0.594615 0.221090 -0.163252 0.122 Uiso 1 1 calc R U . . .
O9 O 0.8526(18) 0.066(3) 0.2298(10) 0.299(8) Uani 1 1 d D U . . .

loop_
_atom_site_aniso_label
_atom_site_aniso_U_11
_atom_site_aniso_U_22
_atom_site_aniso_U_33
_atom_site_aniso_U_23
_atom_site_aniso_U_13
_atom_site_aniso_U_12
Ni1 0.1122(12) 0.0884(10) 0.0804(9) 0.0012(8) 0.0025(8) 0.0437(9)
O1 0.111(5) 0.097(4) 0.074(3) -0.002(3) 0.000(3) 0.059(4)
O2 0.107(4) 0.112(5) 0.080(4) 0.005(4) -0.004(3) 0.050(4)
O3 0.105(4) 0.092(4) 0.077(4) -0.009(3) 0.007(3) 0.051(3)
O4 0.182(9) 0.094(5) 0.108(6) -0.013(4) -0.034(6) 0.055(5)
O5 0.105(5) 0.109(6) 0.104(5) 0.005(5) 0.015(4) 0.044(5)
O7 0.211(9) 0.200(10) 0.140(7) 0.005(7) 0.009(7) 0.157(9)
O8 0.336(18) 0.35(2) 0.190(11) -0.034(14) 0.068(12) 0.120(17)
N2 0.097(5) 0.097(5) 0.054(6) 0.000 0.000 0.048(2)
N3 0.099(5) 0.090(5) 0.082(4) -0.002(3) 0.003(3) 0.040(4)
N4 0.113(5) 0.113(5) 0.074(7) 0.000 0.000 0.057(3)
C1 0.106(6) 0.097(5) 0.093(4) -0.003(4) -0.007(5) 0.040(5)
N1 0.113(5) 0.088(5) 0.091(4) -0.005(3) -0.002(4) 0.036(4)
C2 0.107(6) 0.094(6) 0.085(4) -0.003(4) 0.004(5) 0.040(5)
C3 0.092(5) 0.087(5) 0.086(4) 0.004(4) 0.010(4) 0.039(4)
C4 0.090(5) 0.084(5) 0.082(4) 0.001(4) 0.007(4) 0.041(4)
C5 0.100(5) 0.084(5) 0.092(4) -0.010(4) -0.002(4) 0.041(4)
C6 0.102(6) 0.093(5) 0.115(5) -0.011(5) -0.008(5) 0.056(5)
C7 0.111(6) 0.097(6) 0.116(6) -0.015(5) -0.016(5) 0.061(5)
C8 0.108(6) 0.093(5) 0.098(5) -0.006(4) -0.012(5) 0.054(5)
C9 0.109(5) 0.084(5) 0.084(4) -0.008(4) -0.006(4) 0.049(4)
N5 0.092(4) 0.092(4) 0.059(6) 0.000 0.000 0.046(2)
N6 0.234(11) 0.264(12) 0.197(10) -0.016(9) 0.021(9) 0.161(10)
C10 0.099(5) 0.097(5) 0.070(4) 0.004(4) 0.002(4) 0.051(4)
C11 0.101(5) 0.098(5) 0.065(5) 0.003(4) 0.005(4) 0.051(4)
C12 0.104(5) 0.096(6) 0.092(5) 0.009(5) -0.002(4) 0.037(5)
C13 0.099(4) 0.093(5) 0.090(4) 0.002(4) 0.005(4) 0.050(4)
C14 0.099(5) 0.111(6) 0.098(5) 0.000(5) 0.003(4) 0.045(5)
C15 0.104(5) 0.112(6) 0.103(6) 0.005(5) -0.002(4) 0.060(5)
C16 0.112(5) 0.109(6) 0.094(5) 0.002(5) -0.006(4) 0.066(5)
C17 0.110(5) 0.099(5) 0.082(4) 0.003(4) -0.002(4) 0.058(4)
C18 0.106(5) 0.085(5) 0.082(4) 0.000(4) -0.003(3) 0.048(4)
C19 0.096(5) 0.087(5) 0.076(4) 0.005(4) 0.010(4) 0.038(4)
C20 0.091(5) 0.097(6) 0.087(5) 0.002(4) -0.003(4) 0.033(5)
C21 0.110(6) 0.113(6) 0.073(4) -0.009(5) -0.001(4) 0.051(5)
C22 0.113(6) 0.114(6) 0.072(5) -0.014(4) -0.001(4) 0.051(5)
O9 0.237(16) 0.35(2) 0.360(17) -0.001(16) -0.013(13) 0.185(15)

loop_
_atom_type_symbol
_atom_type_description
_atom_type_scat_dispersion_real
_atom_type_scat_dispersion_imag
_atom_type_scat_source
C C 0.0033 0.0016 'International Tables Vol C Tables 4.2.6.8 and 6.1.1.4'
H H 0.0000 0.0000 'International Tables Vol C Tables 4.2.6.8 and 6.1.1.4'
N N 0.0064 0.0033 'International Tables Vol C Tables 4.2.6.8 and 6.1.1.4'
O O 0.0110 0.0060 'International Tables Vol C Tables 4.2.6.8 and 6.1.1.4'
Ni Ni 0.3447 1.0913 'International Tables Vol C Tables 4.2.6.8 and 6.1.1.4'

loop_
_geom_angle_atom_site_label_1
_geom_angle_atom_site_label_2
_geom_angle_atom_site_label_3
_geom_angle
_geom_angle_site_symmetry_1
_geom_angle_site_symmetry_3
_geom_angle_publ_flag
O3 Ni1 O5 93.7(4) . . ?
O3 Ni1 O4 178.0(4) . . ?
O5 Ni1 O4 87.7(5) . . ?
O3 Ni1 N3 91.0(3) . . ?
O5 Ni1 N3 88.5(4) . . ?
O4 Ni1 N3 90.4(4) . . ?
O3 Ni1 N1 87.3(3) . . ?
O5 Ni1 N1 89.5(3) . . ?
O4 Ni1 N1 91.3(3) . . ?
N3 Ni1 N1 177.3(3) . . ?
O3 Ni1 O7 86.0(5) . . ?
O5 Ni1 O7 179.7(5) . . ?
O4 Ni1 O7 92.6(6) . . ?
N3 Ni1 O7 91.5(4) . . ?
N1 Ni1 O7 90.6(4) . . ?
C9 O1 C10 118.6(7) . . ?
C17 O2 C21 119.0(10) . . ?
N5 O3 Ni1 129.0(6) . . ?
N6 O7 Ni1 163.9(10) . . ?
C11 N2 C11 111.0(7) 2_655 . ?
C11 N2 C11 111.0(7) 2_655 3_665 ?
C11 N2 C11 111.0(7) . 3_665 ?
C12 N3 C20 119.2(10) . . ?
C12 N3 Ni1 119.8(8) . . ?
C20 N3 Ni1 121.0(8) . . ?
C22 N4 C22 111.4(7) . 2_655 ?
C22 N4 C22 111.4(7) . 3_665 ?
C22 N4 C22 111.4(7) 2_655 3_665 ?
N1 C1 C5 120.0 . . ?
N1 C1 H1 120.0 . . ?
C5 C1 H1 120.0 . . ?
C2 N1 C1 120.0 . . ?
C2 N1 Ni1 119.0(3) . . ?
C1 N1 Ni1 120.4(3) . . ?
N1 C2 C3 120.0 . . ?
N1 C2 H2 120.0 . . ?
C3 C2 H2 120.0 . . ?
C4 C3 C2 120.0 . . ?
C4 C3 H3 120.0 . . ?
C2 C3 H3 120.0 . . ?
C3 C4 C5 120.0 . . ?
C3 C4 C9 120.0 . . ?
C5 C4 C9 120.0 . . ?
C4 C5 C6 120.0 . . ?
C4 C5 C1 120.0 . . ?
C6 C5 C1 120.0 . . ?
C7 C6 C5 120.0 . . ?
C7 C6 H6 120.0 . . ?
C5 C6 H6 120.0 . . ?
C6 C7 C8 120.0 . . ?
C6 C7 H7 120.0 . . ?
C8 C7 H7 120.0 . . ?
C9 C8 C7 120.0 . . ?
C9 C8 H8 120.0 . . ?
C7 C8 H8 120.0 . . ?
O1 C9 C8 123.2(4) . . ?
O1 C9 C4 116.8(4) . . ?
C8 C9 C4 120.0 . . ?
O3 N5 O3 120.001(16) . 2_655 ?
O3 N5 O3 120.001(15) . 3_665 ?
O3 N5 O3 119.994(15) 2_655 3_665 ?
O7 N6 O8 121.1(10) . . ?
O7 N6 O9 120.6(10) . . ?
O8 N6 O9 118.1(10) . . ?
O1 C10 C11 106.7(9) . . ?
O1 C10 H10A 110.4 . . ?
C11 C10 H10A 110.4 . . ?
O1 C10 H10B 110.4 . . ?
C11 C10 H10B 110.4 . . ?
H10A C10 H10B 108.6 . . ?
N2 C11 C10 118.6(9) . . ?
N2 C11 H11A 107.7 . . ?
C10 C11 H11A 107.7 . . ?
N2 C11 H11B 107.7 . . ?
C10 C11 H11B 107.7 . . ?
H11A C11 H11B 107.1 . . ?
N3 C12 C13 126.1(12) . . ?
N3 C12 H12 117.0 . . ?
C13 C12 H12 117.0 . . ?
C14 C13 C18 122.9(11) . . ?
C14 C13 C12 122.9(12) . . ?
C18 C13 C12 114.1(12) . . ?
C15 C14 C13 120.5(13) . . ?
C15 C14 H14 119.8 . . ?
C13 C14 H14 119.8 . . ?
C14 C15 C16 118.6(14) . . ?
C14 C15 H15 120.7 . . ?
C16 C15 H15 120.7 . . ?
C17 C16 C15 121.1(12) . . ?
C17 C16 H16 119.4 . . ?
C15 C16 H16 119.4 . . ?
O2 C17 C16 123.8(11) . . ?
O2 C17 C18 114.0(11) . . ?
C16 C17 C18 122.0(12) . . ?
C19 C18 C17 128.0(12) . . ?
C19 C18 C13 117.2(11) . . ?
C17 C18 C13 114.8(11) . . ?
C18 C19 C20 125.2(11) . . ?
C18 C19 H19 117.4 . . ?
C20 C19 H19 117.4 . . ?
N3 C20 C19 118.2(11) . . ?
N3 C20 H20 120.9 . . ?
C19 C20 H20 120.9 . . ?
O2 C21 C22 107.8(11) . . ?
O2 C21 H21A 110.2 . . ?
C22 C21 H21A 110.2 . . ?
O2 C21 H21B 110.2 . . ?
C22 C21 H21B 110.2 . . ?
H21A C21 H21B 108.5 . . ?
N4 C22 C21 113.7(10) . . ?
N4 C22 H22A 108.8 . . ?
C21 C22 H22A 108.8 . . ?
N4 C22 H22B 108.8 . . ?
C21 C22 H22B 108.8 . . ?
H22A C22 H22B 107.7 . . ?

loop_
_geom_bond_atom_site_label_1
_geom_bond_atom_site_label_2
_geom_bond_distance
_geom_bond_site_symmetry_2
_geom_bond_publ_flag
Ni1 O3 2.036(8) . ?
Ni1 O5 2.056(10) . ?
Ni1 O4 2.073(10) . ?
Ni1 N3 2.114(10) . ?
Ni1 N1 2.131(4) . ?
Ni1 O7 2.158(11) . ?
O1 C9 1.375(9) . ?
O1 C10 1.426(12) . ?
O2 C17 1.340(15) . ?
O2 C21 1.444(14) . ?
O3 N5 1.254(8) . ?
O7 N6 1.238(8) . ?
O8 N6 1.253(9) . ?
N2 C11 1.416(12) 2_655 ?
N2 C11 1.416(12) . ?
N2 C11 1.416(12) 3_665 ?
N3 C12 1.274(17) . ?
N3 C20 1.375(16) . ?
N4 C22 1.460(14) . ?
N4 C22 1.460(13) 2_655 ?
N4 C22 1.460(13) 3_665 ?
C1 N1 1.3900 . ?
C1 C5 1.3900 . ?
C1 H1 0.9500 . ?
N1 C2 1.3900 . ?
C2 C3 1.3900 . ?
C2 H2 0.9500 . ?
C3 C4 1.3900 . ?
C3 H3 0.9500 . ?
C4 C5 1.3900 . ?
C4 C9 1.3900 . ?
C5 C6 1.3900 . ?
C6 C7 1.3900 . ?
C6 H6 0.9500 . ?
C7 C8 1.3900 . ?
C7 H7 0.9500 . ?
C8 C9 1.3900 . ?
C8 H8 0.9500 . ?
N6 O9 1.261(9) . ?
C10 C11 1.522(16) . ?
C10 H10A 0.9900 . ?
C10 H10B 0.9900 . ?
C11 H11A 0.9900 . ?
C11 H11B 0.9900 . ?
C12 C13 1.461(16) . ?
C12 H12 0.9500 . ?
C13 C14 1.38(2) . ?
C13 C18 1.452(18) . ?
C14 C15 1.368(16) . ?
C14 H14 0.9500 . ?
C15 C16 1.421(18) . ?
C15 H15 0.9500 . ?
C16 C17 1.38(2) . ?
C16 H16 0.9500 . ?
C17 C18 1.402(16) . ?
C18 C19 1.330(18) . ?
C19 C20 1.400(16) . ?
C19 H19 0.9500 . ?
C20 H20 0.9500 . ?
C21 C22 1.475(18) . ?
C21 H21A 0.9900 . ?
C21 H21B 0.9900 . ?
C22 H22A 0.9900 . ?
C22 H22B 0.9900 . ?

loop_
_geom_torsion_atom_site_label_1
_geom_torsion_atom_site_label_2
_geom_torsion_atom_site_label_3
_geom_torsion_atom_site_label_4
_geom_torsion
_geom_torsion_site_symmetry_1
_geom_torsion_site_symmetry_2
_geom_torsion_site_symmetry_3
_geom_torsion_site_symmetry_4
_geom_torsion_publ_flag
C5 C1 N1 C2 0.0 . . . . ?
C5 C1 N1 Ni1 -171.2(4) . . . . ?
C1 N1 C2 C3 0.0 . . . . ?
Ni1 N1 C2 C3 171.3(4) . . . . ?
N1 C2 C3 C4 0.0 . . . . ?
C2 C3 C4 C5 0.0 . . . . ?
C2 C3 C4 C9 180.0 . . . . ?
C3 C4 C5 C6 180.0 . . . . ?
C9 C4 C5 C6 0.0 . . . . ?
C3 C4 C5 C1 0.0 . . . . ?
C9 C4 C5 C1 180.0 . . . . ?
N1 C1 C5 C4 0.0 . . . . ?
N1 C1 C5 C6 180.0 . . . . ?
C4 C5 C6 C7 0.0 . . . . ?
C1 C5 C6 C7 180.0 . . . . ?
C5 C6 C7 C8 0.0 . . . . ?
C6 C7 C8 C9 0.0 . . . . ?
C10 O1 C9 C8 4.1(11) . . . . ?
C10 O1 C9 C4 -175.4(7) . . . . ?
C7 C8 C9 O1 -179.4(7) . . . . ?
C7 C8 C9 C4 0.0 . . . . ?
C3 C4 C9 O1 -0.5(7) . . . . ?
C5 C4 C9 O1 179.5(7) . . . . ?
C3 C4 C9 C8 180.0 . . . . ?
C5 C4 C9 C8 0.0 . . . . ?
Ni1 O3 N5 O3 178.9(6) . . . 2_655 ?
Ni1 O3 N5 O3 -2(2) . . . 3_665 ?
Ni1 O7 N6 O8 -3(9) . . . . ?
Ni1 O7 N6 O9 -177(5) . . . . ?
C9 O1 C10 C11 178.7(9) . . . . ?
C11 N2 C11 C10 -67.8(17) 2_655 . . . ?
C11 N2 C11 C10 168.4(10) 3_665 . . . ?
O1 C10 C11 N2 -59.6(14) . . . . ?
C20 N3 C12 C13 -1(2) . . . . ?
Ni1 N3 C12 C13 179.7(10) . . . . ?
N3 C12 C13 C14 177.6(14) . . . . ?
N3 C12 C13 C18 1.3(19) . . . . ?
C18 C13 C14 C15 -3(2) . . . . ?
C12 C13 C14 C15 -179.2(13) . . . . ?
C13 C14 C15 C16 1(2) . . . . ?
C14 C15 C16 C17 1(2) . . . . ?
C21 O2 C17 C16 9.6(19) . . . . ?
C21 O2 C17 C18 -175.4(11) . . . . ?
C15 C16 C17 O2 174.2(12) . . . . ?
C15 C16 C17 C18 0(2) . . . . ?
O2 C17 C18 C19 5.5(19) . . . . ?
C16 C17 C18 C19 -179.3(13) . . . . ?
O2 C17 C18 C13 -176.6(10) . . . . ?
C16 C17 C18 C13 -1.4(18) . . . . ?
C14 C13 C18 C19 -178.5(14) . . . . ?
C12 C13 C18 C19 -2.3(17) . . . . ?
C14 C13 C18 C17 3.3(18) . . . . ?
C12 C13 C18 C17 179.5(11) . . . . ?
C17 C18 C19 C20 -179.0(12) . . . . ?
C13 C18 C19 C20 3(2) . . . . ?
C12 N3 C20 C19 1.3(18) . . . . ?
Ni1 N3 C20 C19 -179.3(9) . . . . ?
C18 C19 C20 N3 -3(2) . . . . ?
C17 O2 C21 C22 177.1(11) . . . . ?
C22 N4 C22 C21 162.9(12) 2_655 . . . ?
C22 N4 C22 C21 -72(2) 3_665 . . . ?
O2 C21 C22 N4 -65.9(15) . . . . ?
